data_1575563
loop_
_publ_author_name
'Liu, Hao'
'Scott, Harrison M.'
'Lin, Binzhou'
'Huang, Xiaolong'
'Smith, Mark D.'
'Shimizu, Ken D.'

_publ_section_title
;
 Solvent attenuation of dispersion interactions quantified in polar and
 nonpolar media using rigid CH-&#x3c0; balances.
;
_journal_issue 38
_journal_name_full 'Chemical science'
_journal_page_first 17772
_journal_page_last 17778
_journal_paper_doi 10.1039/d5sc02852c
_journal_volume 16
_journal_year 2025
_chemical_formula_moiety 'C31 H20 F N O2'
_chemical_formula_sum 'C31 H20 F N O2'
_chemical_formula_weight 457.48
_space_group_crystal_system orthorhombic
_space_group_IT_number 61
_space_group_name_Hall '-P 2ac 2ab'
_space_group_name_H-M_alt 'P b c a'
_atom_sites_solution_hydrogens geom
_atom_sites_solution_primary dual
_atom_sites_solution_secondary difmap
_audit_creation_date 2024-10-24
_audit_creation_method
;
Olex2 1.5
(compiled 2024.02.16 svn.r378c4104 for OlexSys, GUI svn.r6928)
;
_audit_update_record
;
2025-04-11 deposited with the CCDC.	2025-08-28 downloaded from the CCDC.
;
_cell_angle_alpha 90
_cell_angle_beta 90
_cell_angle_gamma 90
_cell_formula_units_Z 8
_cell_length_a 7.7533(3)
_cell_length_b 15.5357(6)
_cell_length_c 34.8973(15)
_cell_measurement_reflns_used 9784
_cell_measurement_temperature 100(2)
_cell_measurement_theta_max 26.354
_cell_measurement_theta_min 2.334
_cell_volume 4203.5(3)
_computing_cell_refinement 'SAINT V8.40B (Bruker, 2016)'
_computing_data_collection 'Bruker APEX3 v2019.1-0 (Bruker, 2019)'
_computing_data_reduction 'SAINT V8.40B (Bruker, 2016)'
_computing_molecular_graphics 'OLEX2 (Dolomanov et al., 2009)'
_computing_publication_material 'OLEX2 (Dolomanov et al., 2009)'
_computing_structure_refinement 'XL (Sheldrick, 2015)'
_computing_structure_solution 'XT (Sheldrick, 2015)'
_diffrn_ambient_temperature 100(2)
_diffrn_detector PHOTON-II
_diffrn_detector_area_resol_mean 7.39
_diffrn_detector_type 'area detector'
_diffrn_measured_fraction_theta_full 0.999
_diffrn_measured_fraction_theta_max 0.999
_diffrn_measurement_device 'three-circle diffractometer'
_diffrn_measurement_device_type 'Bruker D8 Quest'
_diffrn_measurement_method '\w and \f scans'
_diffrn_radiation_monochromator 'mirror optics'
_diffrn_radiation_probe x-ray
_diffrn_radiation_type MoK\a
_diffrn_radiation_wavelength 0.71073
_diffrn_reflns_av_R_equivalents 0.0427
_diffrn_reflns_av_unetI/netI 0.0145
_diffrn_reflns_Laue_measured_fraction_full 0.999
_diffrn_reflns_Laue_measured_fraction_max 0.999
_diffrn_reflns_limit_h_max 9
_diffrn_reflns_limit_h_min -9
_diffrn_reflns_limit_k_max 19
_diffrn_reflns_limit_k_min -19
_diffrn_reflns_limit_l_max 43
_diffrn_reflns_limit_l_min -43
_diffrn_reflns_number 92480
_diffrn_reflns_point_group_measured_fraction_full 0.999
_diffrn_reflns_point_group_measured_fraction_max 0.999
_diffrn_reflns_theta_full 25.242
_diffrn_reflns_theta_max 26.404
_diffrn_reflns_theta_min 2.870
_diffrn_source 'microfocus sealed X-ray tube'
_diffrn_source_current 1.0
_diffrn_source_power 0.05
_diffrn_source_type 'Incoatec I\ms'
_diffrn_source_voltage 50.0
_diffrn_standards_number 0
_exptl_absorpt_coefficient_mu 0.096
_exptl_absorpt_correction_T_max 0.2602
_exptl_absorpt_correction_T_min 0.2061
_exptl_absorpt_correction_type multi-scan
_exptl_absorpt_process_details
;
SADABS-2016/2 (Bruker,2016/2) was used for absorption correction.
wR2(int) was 0.1604 before and 0.0728 after correction.
The Ratio of minimum to maximum transmission is 0.7921.
The \l/2 correction factor is Not present.
;
_exptl_crystal_colour colourless
_exptl_crystal_colour_primary colourless
_exptl_crystal_density_diffrn 1.446
_exptl_crystal_description needle
_exptl_crystal_F_000 1904
_exptl_crystal_size_max 0.32
_exptl_crystal_size_mid 0.12
_exptl_crystal_size_min 0.08
_refine_diff_density_max 0.338
_refine_diff_density_min -0.241
_refine_diff_density_rms 0.056
_refine_ls_extinction_coef 0.0030(6)
_refine_ls_extinction_expression Fc^*^=kFc[1+0.001xFc^2^\l^3^/sin(2\q)]^-1/4^
_refine_ls_extinction_method 'SHELXL-2019/2 (Sheldrick 2019)'
_refine_ls_goodness_of_fit_ref 1.116
_refine_ls_hydrogen_treatment constr
_refine_ls_matrix_type full
_refine_ls_number_parameters 317
_refine_ls_number_reflns 4313
_refine_ls_number_restraints 0
_refine_ls_restrained_S_all 1.116
_refine_ls_R_factor_all 0.0496
_refine_ls_R_factor_gt 0.0457
_refine_ls_shift/su_max 0.001
_refine_ls_shift/su_mean 0.000
_refine_ls_structure_factor_coef Fsqd
_refine_ls_weighting_details 'w=1/[\s^2^(Fo^2^)+(0.0738P)^2^+2.1859P] where P=(Fo^2^+2Fc^2^)/3'
_refine_ls_weighting_scheme calc
_refine_ls_wR_factor_gt 0.1324
_refine_ls_wR_factor_ref 0.1360
_reflns_Friedel_coverage 0.000
_reflns_number_gt 3883
_reflns_number_total 4313
_reflns_threshold_expression 'I > 2\s(I)'
_cod_data_source_file d5sc02852c2.cif
_cod_data_source_block ch_pi_1py
_cod_depositor_comments
;
The following automatic conversions were performed:

data item '_diffrn_radiation_probe' value 'X-ray' was changed to
'x-ray' in accordance with the
/home/data/users/saulius/crontab/automatic-downloads/rss-feeds/RSC/lib/dictionaries/cif_core.dic
dictionary named 'cif_core.dic' version 2.4.2 last updated on
2011-04-26.

Automatic conversion script
Id: cif_fix_values 8170 2020-07-09 18:12:32Z antanas 

 Adding full bibliography for 1575557--1575563.cif.
;
_cod_database_code 1575563
_shelx_shelxl_version_number 2019/3
_shelx_space_group_comment
;
The symmetry employed for this shelxl refinement is uniquely defined
by the following loop, which should always be used as a source of
symmetry information in preference to the above space-group names.
They are only intended as comments.
;
_shelx_estimated_absorpt_t_max 0.992
_shelx_estimated_absorpt_t_min 0.970
_olex2_refinement_description
;
1. Fixed Uiso
 At 1.2 times of:
  All C(H) groups, All C(H,H) groups
2.a Ternary CH refined with riding coordinates:
 C2(H2), C3(H3), C6(H6), C7(H7)
2.b Secondary CH2 refined with riding coordinates:
 C1(H1A,H1B)
2.c Aromatic/amide H refined with riding coordinates:
 C8(H8), C9(H9), C11(H11), C13(H13), C14(H14), C17(H17), C18(H18), C20(H20),
 C21(H21), C23(H23), C24(H24), C25(H25), C27(H27), C28(H28)
;
_olex2_submission_special_instructions 'No special instructions were received'

loop_
_space_group_symop_operation_xyz
'x, y, z'
'-x+1/2, -y, z+1/2'
'-x, y+1/2, -z+1/2'
'x+1/2, -y+1/2, -z'
'-x, -y, -z'
'x-1/2, y, -z-1/2'
'x, -y-1/2, z-1/2'
'-x-1/2, y-1/2, z'

loop_
_atom_site_label
_atom_site_type_symbol
_atom_site_fract_x
_atom_site_fract_y
_atom_site_fract_z
_atom_site_U_iso_or_equiv
_atom_site_adp_type
_atom_site_occupancy
_atom_site_site_symmetry_order
_atom_site_calc_flag
_atom_site_refinement_flags_posn
_atom_site_refinement_flags_adp
_atom_site_refinement_flags_occupancy
_atom_site_disorder_assembly
_atom_site_disorder_group
F1 F 0.75611(14) 0.50635(7) 0.50790(3) 0.0328(3) Uani 1 1 d . . . . .
O1 O 0.58228(16) 0.78066(8) 0.41350(4) 0.0370(3) Uani 1 1 d . . . . .
O2 O 0.24379(15) 0.54163(8) 0.40131(3) 0.0290(3) Uani 1 1 d . . . . .
N1 N 0.44354(16) 0.64997(8) 0.40913(4) 0.0215(3) Uani 1 1 d . . . . .
C1 C 0.0009(2) 0.80426(10) 0.42779(5) 0.0274(4) Uani 1 1 d . . . . .
H1A H -0.073943 0.828228 0.448140 0.033 Uiso 1 1 calc R U . . .
H1B H -0.042816 0.821008 0.402201 0.033 Uiso 1 1 calc R U . . .
C2 C 0.1933(2) 0.82655(10) 0.43353(5) 0.0296(4) Uani 1 1 d . . . . .
H2 H 0.223129 0.889140 0.434473 0.036 Uiso 1 1 calc R U . . .
C3 C 0.2731(2) 0.77334(10) 0.39967(5) 0.0259(4) Uani 1 1 d . . . . .
H3 H 0.270246 0.806506 0.375119 0.031 Uiso 1 1 calc R U . . .
C4 C 0.4520(2) 0.73948(10) 0.40803(5) 0.0256(3) Uani 1 1 d . . . . .
C5 C 0.2778(2) 0.61753(10) 0.40243(4) 0.0219(3) Uani 1 1 d . . . . .
C6 C 0.1580(2) 0.69286(10) 0.39756(4) 0.0236(3) Uani 1 1 d . . . . .
H6 H 0.095492 0.689818 0.372528 0.028 Uiso 1 1 calc R U . . .
C7 C 0.0290(2) 0.70661(10) 0.43177(5) 0.0243(3) Uani 1 1 d . . . . .
H7 H -0.077375 0.670208 0.431473 0.029 Uiso 1 1 calc R U . . .
C8 C 0.1345(2) 0.70397(11) 0.46812(5) 0.0281(4) Uani 1 1 d . . . . .
H8 H 0.132733 0.659453 0.486775 0.034 Uiso 1 1 calc R U . . .
C9 C 0.2300(2) 0.77472(11) 0.46942(5) 0.0304(4) Uani 1 1 d . . . . .
H9 H 0.307590 0.790184 0.489327 0.037 Uiso 1 1 calc R U . . .
C10 C 0.58232(19) 0.59456(10) 0.42031(4) 0.0205(3) Uani 1 1 d . . . . .
C11 C 0.6039(2) 0.57800(10) 0.45919(4) 0.0231(3) Uani 1 1 d . . . . .
H11 H 0.532196 0.604766 0.477765 0.028 Uiso 1 1 calc R U . . .
C12 C 0.7321(2) 0.52179(10) 0.46998(4) 0.0233(3) Uani 1 1 d . . . . .
C13 C 0.8352(2) 0.47955(10) 0.44398(4) 0.0245(3) Uani 1 1 d . . . . .
H13 H 0.920263 0.439570 0.452195 0.029 Uiso 1 1 calc R U . . .
C14 C 0.8111(2) 0.49722(10) 0.40541(4) 0.0239(3) Uani 1 1 d . . . . .
H14 H 0.880320 0.468238 0.387014 0.029 Uiso 1 1 calc R U . . .
C15 C 0.6879(2) 0.55647(10) 0.39282(4) 0.0213(3) Uani 1 1 d . . . . .
C16 C 0.6836(2) 0.58112(10) 0.35150(4) 0.0219(3) Uani 1 1 d . . . . .
C17 C 0.7511(2) 0.66078(10) 0.34084(5) 0.0236(3) Uani 1 1 d . . . . .
H17 H 0.781486 0.701209 0.360112 0.028 Uiso 1 1 calc R U . . .
C18 C 0.7746(2) 0.68206(10) 0.30261(5) 0.0246(3) Uani 1 1 d . . . . .
H18 H 0.822279 0.736511 0.296168 0.029 Uiso 1 1 calc R U . . .
C19 C 0.72962(19) 0.62490(10) 0.27346(4) 0.0222(3) Uani 1 1 d . . . . .
C20 C 0.7567(2) 0.64393(11) 0.23366(5) 0.0263(4) Uani 1 1 d . . . . .
H20 H 0.809356 0.696833 0.226639 0.032 Uiso 1 1 calc R U . . .
C21 C 0.7088(2) 0.58818(11) 0.20610(5) 0.0269(4) Uani 1 1 d . . . . .
H21 H 0.729917 0.602169 0.180020 0.032 Uiso 1 1 calc R U . . .
C22 C 0.6267(2) 0.50831(10) 0.21528(4) 0.0232(3) Uani 1 1 d . . . . .
C23 C 0.5750(2) 0.44964(11) 0.18693(5) 0.0284(4) Uani 1 1 d . . . . .
H23 H 0.594129 0.462799 0.160685 0.034 Uiso 1 1 calc R U . . .
C24 C 0.4963(2) 0.37282(11) 0.19683(5) 0.0301(4) Uani 1 1 d . . . . .
H24 H 0.460601 0.334061 0.177320 0.036 Uiso 1 1 calc R U . . .
C25 C 0.4691(2) 0.35198(11) 0.23502(5) 0.0272(4) Uani 1 1 d . . . . .
H25 H 0.415094 0.298957 0.241356 0.033 Uiso 1 1 calc R U . . .
C26 C 0.5199(2) 0.40782(10) 0.26426(4) 0.0230(3) Uani 1 1 d . . . . .
C27 C 0.4932(2) 0.38833(10) 0.30413(4) 0.0238(3) Uani 1 1 d . . . . .
H27 H 0.437274 0.336180 0.311011 0.029 Uiso 1 1 calc R U . . .
C28 C 0.5462(2) 0.44267(10) 0.33198(4) 0.0229(3) Uani 1 1 d . . . . .
H28 H 0.527901 0.427580 0.358043 0.027 Uiso 1 1 calc R U . . .
C29 C 0.62976(19) 0.52311(9) 0.32297(4) 0.0201(3) Uani 1 1 d . . . . .
C30 C 0.65269(19) 0.54511(10) 0.28375(4) 0.0207(3) Uani 1 1 d . . . . .
C31 C 0.5997(2) 0.48697(10) 0.25446(4) 0.0216(3) Uani 1 1 d . . . . .

loop_
_atom_site_aniso_label
_atom_site_aniso_U_11
_atom_site_aniso_U_22
_atom_site_aniso_U_33
_atom_site_aniso_U_23
_atom_site_aniso_U_13
_atom_site_aniso_U_12
F1 0.0432(6) 0.0379(6) 0.0174(5) 0.0023(4) -0.0016(4) 0.0061(5)
O1 0.0239(6) 0.0270(6) 0.0600(9) -0.0016(6) 0.0025(6) -0.0036(5)
O2 0.0271(6) 0.0251(6) 0.0348(7) -0.0068(5) -0.0023(5) -0.0005(5)
N1 0.0195(6) 0.0219(6) 0.0230(6) -0.0009(5) 0.0008(5) 0.0018(5)
C1 0.0262(8) 0.0250(8) 0.0309(8) 0.0007(6) 0.0014(7) 0.0043(6)
C2 0.0281(9) 0.0209(8) 0.0399(9) -0.0037(7) 0.0005(7) 0.0022(6)
C3 0.0246(8) 0.0245(8) 0.0285(8) 0.0051(6) 0.0024(6) 0.0026(6)
C4 0.0247(8) 0.0228(8) 0.0294(8) 0.0008(6) 0.0039(6) 0.0005(6)
C5 0.0215(8) 0.0255(8) 0.0185(7) -0.0036(6) -0.0006(6) 0.0011(6)
C6 0.0229(8) 0.0267(8) 0.0211(7) -0.0008(6) -0.0016(6) 0.0024(6)
C7 0.0213(8) 0.0238(8) 0.0280(8) -0.0002(6) 0.0036(6) 0.0011(6)
C8 0.0294(9) 0.0324(8) 0.0224(8) 0.0021(6) 0.0054(6) 0.0094(7)
C9 0.0276(9) 0.0359(9) 0.0278(8) -0.0108(7) -0.0031(7) 0.0083(7)
C10 0.0185(7) 0.0213(7) 0.0217(7) -0.0013(6) -0.0010(6) 0.0004(5)
C11 0.0245(8) 0.0234(7) 0.0214(7) -0.0030(6) 0.0020(6) 0.0002(6)
C12 0.0284(8) 0.0248(8) 0.0168(7) 0.0012(6) -0.0026(6) -0.0011(6)
C13 0.0263(8) 0.0238(7) 0.0235(8) 0.0010(6) -0.0021(6) 0.0029(6)
C14 0.0247(8) 0.0258(8) 0.0211(8) -0.0020(6) 0.0012(6) 0.0047(6)
C15 0.0224(7) 0.0212(7) 0.0202(7) -0.0020(6) -0.0011(6) 0.0005(6)
C16 0.0213(7) 0.0244(7) 0.0201(7) -0.0006(6) 0.0003(6) 0.0035(6)
C17 0.0234(8) 0.0232(8) 0.0243(7) -0.0018(6) -0.0034(6) 0.0011(6)
C18 0.0232(8) 0.0231(7) 0.0275(8) 0.0036(6) -0.0029(6) -0.0009(6)
C19 0.0198(7) 0.0239(8) 0.0228(7) 0.0016(6) -0.0012(6) 0.0025(6)
C20 0.0246(8) 0.0277(8) 0.0266(8) 0.0065(6) 0.0013(6) 0.0027(6)
C21 0.0255(8) 0.0347(9) 0.0206(7) 0.0048(6) 0.0007(6) 0.0041(7)
C22 0.0219(7) 0.0291(8) 0.0187(7) -0.0001(6) -0.0012(6) 0.0043(6)
C23 0.0261(8) 0.0389(9) 0.0202(7) -0.0033(7) -0.0023(6) 0.0052(7)
C24 0.0278(9) 0.0359(9) 0.0266(8) -0.0104(7) -0.0040(7) 0.0021(7)
C25 0.0244(8) 0.0282(8) 0.0291(8) -0.0050(6) -0.0007(6) 0.0015(6)
C26 0.0200(7) 0.0239(8) 0.0250(8) -0.0018(6) -0.0003(6) 0.0029(6)
C27 0.0230(8) 0.0221(7) 0.0262(8) 0.0005(6) 0.0009(6) 0.0008(6)
C28 0.0238(8) 0.0238(7) 0.0211(7) 0.0019(6) 0.0017(6) 0.0024(6)
C29 0.0188(7) 0.0222(7) 0.0193(7) 0.0001(6) -0.0003(6) 0.0024(6)
C30 0.0187(7) 0.0235(7) 0.0199(7) 0.0002(6) -0.0007(6) 0.0033(6)
C31 0.0203(8) 0.0248(7) 0.0197(7) -0.0010(6) -0.0012(6) 0.0030(6)

loop_
_atom_type_symbol
_atom_type_description
_atom_type_scat_dispersion_real
_atom_type_scat_dispersion_imag
_atom_type_scat_source
C C 0.0033 0.0016 'International Tables Vol C Tables 4.2.6.8 and 6.1.1.4'
H H 0.0000 0.0000 'International Tables Vol C Tables 4.2.6.8 and 6.1.1.4'
F F 0.0171 0.0103 'International Tables Vol C Tables 4.2.6.8 and 6.1.1.4'
N N 0.0061 0.0033 'International Tables Vol C Tables 4.2.6.8 and 6.1.1.4'
O O 0.0106 0.0060 'International Tables Vol C Tables 4.2.6.8 and 6.1.1.4'

loop_
_geom_angle_atom_site_label_1
_geom_angle_atom_site_label_2
_geom_angle_atom_site_label_3
_geom_angle
_geom_angle_site_symmetry_1
_geom_angle_site_symmetry_3
_geom_angle_publ_flag
C4 N1 C5 113.45(13) . . ?
C4 N1 C10 124.91(13) . . ?
C5 N1 C10 121.26(13) . . ?
H1A C1 H1B 110.3 . . ?
C2 C1 H1A 112.9 . . ?
C2 C1 H1B 112.9 . . ?
C7 C1 H1A 112.9 . . ?
C7 C1 H1B 112.9 . . ?
C7 C1 C2 94.18(13) . . ?
C1 C2 H2 116.5 . . ?
C1 C2 C3 99.50(13) . . ?
C3 C2 H2 116.5 . . ?
C9 C2 C1 99.74(14) . . ?
C9 C2 H2 116.5 . . ?
C9 C2 C3 105.57(13) . . ?
C2 C3 H3 111.4 . . ?
C4 C3 C2 113.56(14) . . ?
C4 C3 H3 111.4 . . ?
C4 C3 C6 104.99(12) . . ?
C6 C3 C2 103.63(13) . . ?
C6 C3 H3 111.4 . . ?
O1 C4 N1 124.22(15) . . ?
O1 C4 C3 127.73(15) . . ?
N1 C4 C3 108.05(13) . . ?
O2 C5 N1 123.83(14) . . ?
O2 C5 C6 128.37(14) . . ?
N1 C5 C6 107.81(13) . . ?
C3 C6 H6 111.2 . . ?
C3 C6 C7 102.84(12) . . ?
C5 C6 C3 105.60(13) . . ?
C5 C6 H6 111.2 . . ?
C5 C6 C7 114.39(13) . . ?
C7 C6 H6 111.2 . . ?
C1 C7 C6 98.94(12) . . ?
C1 C7 H7 116.1 . . ?
C6 C7 H7 116.1 . . ?
C8 C7 C1 100.32(13) . . ?
C8 C7 C6 106.84(13) . . ?
C8 C7 H7 116.1 . . ?
C7 C8 H8 126.0 . . ?
C9 C8 C7 107.99(15) . . ?
C9 C8 H8 126.0 . . ?
C2 C9 H9 126.1 . . ?
C8 C9 C2 107.89(15) . . ?
C8 C9 H9 126.1 . . ?
C11 C10 N1 117.87(13) . . ?
C11 C10 C15 121.49(14) . . ?
C15 C10 N1 120.60(13) . . ?
C10 C11 H11 120.9 . . ?
C12 C11 C10 118.13(14) . . ?
C12 C11 H11 120.9 . . ?
F1 C12 C11 118.55(14) . . ?
F1 C12 C13 118.62(14) . . ?
C11 C12 C13 122.83(14) . . ?
C12 C13 H13 121.1 . . ?
C12 C13 C14 117.87(14) . . ?
C14 C13 H13 121.1 . . ?
C13 C14 H14 119.1 . . ?
C13 C14 C15 121.85(14) . . ?
C15 C14 H14 119.1 . . ?
C10 C15 C14 117.71(14) . . ?
C10 C15 C16 122.91(14) . . ?
C14 C15 C16 119.20(14) . . ?
C17 C16 C15 118.51(14) . . ?
C17 C16 C29 119.42(14) . . ?
C29 C16 C15 121.76(14) . . ?
C16 C17 H17 119.4 . . ?
C18 C17 C16 121.20(15) . . ?
C18 C17 H17 119.4 . . ?
C17 C18 H18 119.4 . . ?
C17 C18 C19 121.13(15) . . ?
C19 C18 H18 119.4 . . ?
C18 C19 C20 122.55(15) . . ?
C18 C19 C30 118.42(14) . . ?
C30 C19 C20 119.03(14) . . ?
C19 C20 H20 119.4 . . ?
C21 C20 C19 121.22(16) . . ?
C21 C20 H20 119.4 . . ?
C20 C21 H21 119.3 . . ?
C20 C21 C22 121.36(15) . . ?
C22 C21 H21 119.3 . . ?
C23 C22 C21 122.16(15) . . ?
C23 C22 C31 118.96(15) . . ?
C31 C22 C21 118.87(14) . . ?
C22 C23 H23 119.7 . . ?
C24 C23 C22 120.65(15) . . ?
C24 C23 H23 119.7 . . ?
C23 C24 H24 119.7 . . ?
C23 C24 C25 120.53(15) . . ?
C25 C24 H24 119.7 . . ?
C24 C25 H25 119.5 . . ?
C24 C25 C26 120.94(16) . . ?
C26 C25 H25 119.5 . . ?
C25 C26 C27 122.38(15) . . ?
C25 C26 C31 119.04(15) . . ?
C31 C26 C27 118.58(14) . . ?
C26 C27 H27 119.3 . . ?
C28 C27 C26 121.36(15) . . ?
C28 C27 H27 119.3 . . ?
C27 C28 H28 119.3 . . ?
C27 C28 C29 121.41(14) . . ?
C29 C28 H28 119.3 . . ?
C16 C29 C28 122.30(14) . . ?
C16 C29 C30 119.37(14) . . ?
C30 C29 C28 118.30(13) . . ?
C19 C30 C29 120.34(14) . . ?
C19 C30 C31 119.51(14) . . ?
C29 C30 C31 120.15(14) . . ?
C22 C31 C30 119.97(14) . . ?
C26 C31 C22 119.88(14) . . ?
C26 C31 C30 120.15(14) . . ?

loop_
_geom_bond_atom_site_label_1
_geom_bond_atom_site_label_2
_geom_bond_distance
_geom_bond_site_symmetry_2
_geom_bond_publ_flag
F1 C12 1.3579(17) . ?
O1 C4 1.211(2) . ?
O2 C5 1.209(2) . ?
N1 C4 1.393(2) . ?
N1 C5 1.400(2) . ?
N1 C10 1.4321(19) . ?
C1 H1A 0.9900 . ?
C1 H1B 0.9900 . ?
C1 C2 1.544(2) . ?
C1 C7 1.539(2) . ?
C2 H2 1.0000 . ?
C2 C3 1.569(2) . ?
C2 C9 1.516(2) . ?
C3 H3 1.0000 . ?
C3 C4 1.512(2) . ?
C3 C6 1.538(2) . ?
C5 C6 1.504(2) . ?
C6 H6 1.0000 . ?
C6 C7 1.572(2) . ?
C7 H7 1.0000 . ?
C7 C8 1.510(2) . ?
C8 H8 0.9500 . ?
C8 C9 1.326(3) . ?
C9 H9 0.9500 . ?
C10 C11 1.391(2) . ?
C10 C15 1.393(2) . ?
C11 H11 0.9500 . ?
C11 C12 1.376(2) . ?
C12 C13 1.376(2) . ?
C13 H13 0.9500 . ?
C13 C14 1.386(2) . ?
C14 H14 0.9500 . ?
C14 C15 1.398(2) . ?
C15 C16 1.492(2) . ?
C16 C17 1.394(2) . ?
C16 C29 1.406(2) . ?
C17 H17 0.9500 . ?
C17 C18 1.386(2) . ?
C18 H18 0.9500 . ?
C18 C19 1.395(2) . ?
C19 C20 1.435(2) . ?
C19 C30 1.422(2) . ?
C20 H20 0.9500 . ?
C20 C21 1.347(2) . ?
C21 H21 0.9500 . ?
C21 C22 1.431(2) . ?
C22 C23 1.404(2) . ?
C22 C31 1.422(2) . ?
C23 H23 0.9500 . ?
C23 C24 1.384(3) . ?
C24 H24 0.9500 . ?
C24 C25 1.388(2) . ?
C25 H25 0.9500 . ?
C25 C26 1.396(2) . ?
C26 C27 1.439(2) . ?
C26 C31 1.419(2) . ?
C27 H27 0.9500 . ?
C27 C28 1.351(2) . ?
C28 H28 0.9500 . ?
C28 C29 1.442(2) . ?
C29 C30 1.422(2) . ?
C30 C31 1.425(2) . ?

loop_
_geom_torsion_atom_site_label_1
_geom_torsion_atom_site_label_2
_geom_torsion_atom_site_label_3
_geom_torsion_atom_site_label_4
_geom_torsion
_geom_torsion_site_symmetry_1
_geom_torsion_site_symmetry_2
_geom_torsion_site_symmetry_3
_geom_torsion_site_symmetry_4
_geom_torsion_publ_flag
F1 C12 C13 C14 -178.86(14) . . . . ?
O2 C5 C6 C3 -177.12(15) . . . . ?
O2 C5 C6 C7 70.6(2) . . . . ?
N1 C5 C6 C3 3.34(16) . . . . ?
N1 C5 C6 C7 -108.98(15) . . . . ?
N1 C10 C11 C12 177.12(14) . . . . ?
N1 C10 C15 C14 -174.47(14) . . . . ?
N1 C10 C15 C16 10.3(2) . . . . ?
C1 C2 C3 C4 -148.04(13) . . . . ?
C1 C2 C3 C6 -34.71(15) . . . . ?
C1 C2 C9 C8 33.56(17) . . . . ?
C1 C7 C8 C9 -32.36(17) . . . . ?
C2 C1 C7 C6 -59.72(14) . . . . ?
C2 C1 C7 C8 49.36(14) . . . . ?
C2 C3 C4 O1 -64.5(2) . . . . ?
C2 C3 C4 N1 114.62(15) . . . . ?
C2 C3 C6 C5 -122.65(13) . . . . ?
C2 C3 C6 C7 -2.43(15) . . . . ?
C3 C2 C9 C8 -69.25(17) . . . . ?
C3 C6 C7 C1 38.89(15) . . . . ?
C3 C6 C7 C8 -64.83(15) . . . . ?
C4 N1 C5 O2 178.28(15) . . . . ?
C4 N1 C5 C6 -2.16(17) . . . . ?
C4 N1 C10 C11 85.11(19) . . . . ?
C4 N1 C10 C15 -97.04(19) . . . . ?
C4 C3 C6 C5 -3.27(16) . . . . ?
C4 C3 C6 C7 116.95(13) . . . . ?
C5 N1 C4 O1 179.11(16) . . . . ?
C5 N1 C4 C3 -0.02(18) . . . . ?
C5 N1 C10 C11 -87.29(18) . . . . ?
C5 N1 C10 C15 90.56(18) . . . . ?
C5 C6 C7 C1 152.85(13) . . . . ?
C5 C6 C7 C8 49.14(17) . . . . ?
C6 C3 C4 O1 -176.98(17) . . . . ?
C6 C3 C4 N1 2.11(17) . . . . ?
C6 C7 C8 C9 70.36(16) . . . . ?
C7 C1 C2 C3 58.14(14) . . . . ?
C7 C1 C2 C9 -49.60(14) . . . . ?
C7 C8 C9 C2 -0.85(18) . . . . ?
C9 C2 C3 C4 -45.07(18) . . . . ?
C9 C2 C3 C6 68.26(16) . . . . ?
C10 N1 C4 O1 6.2(3) . . . . ?
C10 N1 C4 C3 -172.94(13) . . . . ?
C10 N1 C5 O2 -8.5(2) . . . . ?
C10 N1 C5 C6 171.05(13) . . . . ?
C10 C11 C12 F1 178.89(14) . . . . ?
C10 C11 C12 C13 -2.1(2) . . . . ?
C10 C15 C16 C17 71.7(2) . . . . ?
C10 C15 C16 C29 -114.83(17) . . . . ?
C11 C10 C15 C14 3.3(2) . . . . ?
C11 C10 C15 C16 -171.91(14) . . . . ?
C11 C12 C13 C14 2.2(2) . . . . ?
C12 C13 C14 C15 0.6(2) . . . . ?
C13 C14 C15 C10 -3.3(2) . . . . ?
C13 C14 C15 C16 172.12(15) . . . . ?
C14 C15 C16 C17 -103.48(18) . . . . ?
C14 C15 C16 C29 70.0(2) . . . . ?
C15 C10 C11 C12 -0.7(2) . . . . ?
C15 C16 C17 C18 170.21(14) . . . . ?
C15 C16 C29 C28 11.6(2) . . . . ?
C15 C16 C29 C30 -170.52(14) . . . . ?
C16 C17 C18 C19 0.8(2) . . . . ?
C16 C29 C30 C19 0.1(2) . . . . ?
C16 C29 C30 C31 179.69(14) . . . . ?
C17 C16 C29 C28 -174.91(14) . . . . ?
C17 C16 C29 C30 2.9(2) . . . . ?
C17 C18 C19 C20 -178.24(15) . . . . ?
C17 C18 C19 C30 2.3(2) . . . . ?
C18 C19 C20 C21 -178.68(15) . . . . ?
C18 C19 C30 C29 -2.7(2) . . . . ?
C18 C19 C30 C31 177.71(14) . . . . ?
C19 C20 C21 C22 0.9(2) . . . . ?
C19 C30 C31 C22 1.1(2) . . . . ?
C19 C30 C31 C26 -178.84(14) . . . . ?
C20 C19 C30 C29 177.78(14) . . . . ?
C20 C19 C30 C31 -1.8(2) . . . . ?
C20 C21 C22 C23 179.61(16) . . . . ?
C20 C21 C22 C31 -1.6(2) . . . . ?
C21 C22 C23 C24 179.83(15) . . . . ?
C21 C22 C31 C26 -179.49(14) . . . . ?
C21 C22 C31 C30 0.6(2) . . . . ?
C22 C23 C24 C25 -0.8(3) . . . . ?
C23 C22 C31 C26 -0.7(2) . . . . ?
C23 C22 C31 C30 179.40(14) . . . . ?
C23 C24 C25 C26 0.1(3) . . . . ?
C24 C25 C26 C27 179.82(15) . . . . ?
C24 C25 C26 C31 0.3(2) . . . . ?
C25 C26 C27 C28 178.86(15) . . . . ?
C25 C26 C31 C22 0.0(2) . . . . ?
C25 C26 C31 C30 179.95(14) . . . . ?
C26 C27 C28 C29 0.8(2) . . . . ?
C27 C26 C31 C22 -179.54(14) . . . . ?
C27 C26 C31 C30 0.4(2) . . . . ?
C27 C28 C29 C16 179.07(15) . . . . ?
C27 C28 C29 C30 1.2(2) . . . . ?
C28 C29 C30 C19 178.07(14) . . . . ?
C28 C29 C30 C31 -2.4(2) . . . . ?
C29 C16 C17 C18 -3.5(2) . . . . ?
C29 C30 C31 C22 -178.48(14) . . . . ?
C29 C30 C31 C26 1.6(2) . . . . ?
C30 C19 C20 C21 0.8(2) . . . . ?
C31 C22 C23 C24 1.1(2) . . . . ?
C31 C26 C27 C28 -1.6(2) . . . . ?
